data_7712240
loop_
_publ_author_name
'Chiu, Weiling'
'Nadeau, Ben E.'
'Patrick, Brian O.'
'Love, Jennifer'

_publ_section_title
;
 Investigating the Mechanism of Ni-Mediated Trifluoromethylthiolation of
 Aryl Halides using AgSCF3
;
_journal_name_full 'Dalton Transactions'
_journal_paper_doi 10.1039/D2DT03758K
_journal_year 2023
_chemical_formula_moiety 'C38 H44 F N3 Ni, C4 H10 O'
_chemical_formula_sum 'C42 H54 F N3 Ni O'
_chemical_formula_weight 694.59
_space_group_crystal_system monoclinic
_space_group_IT_number 14
_space_group_name_Hall '-P 2ybc'
_space_group_name_H-M_alt 'P 1 21/c 1'
_atom_sites_solution_hydrogens geom
_atom_sites_solution_primary dual
_audit_creation_date 2022-09-15
_audit_creation_method
;
Olex2 1.3
(compiled 2020.11.12 svn.r5f609507 for OlexSys, GUI svn.r6408)
;
_audit_update_record
;
2023-01-09 deposited with the CCDC.	2023-01-31 downloaded from the CCDC.
;
_cell_angle_alpha 90
_cell_angle_beta 93.022(5)
_cell_angle_gamma 90
_cell_formula_units_Z 4
_cell_length_a 11.2488(8)
_cell_length_b 18.2387(16)
_cell_length_c 18.472(2)
_cell_measurement_reflns_used 621
_cell_measurement_temperature 90
_cell_measurement_theta_max 30.34
_cell_measurement_theta_min 4.26
_cell_volume 3784.5(6)
_computing_cell_refinement 'SAINT V8.38A (Bruker, 2018)'
_computing_data_collection APEX3
_computing_data_reduction 'SAINT V8.38A (Bruker, 2018)'
_computing_molecular_graphics 'Olex2 1.3 (Dolomanov et al., 2009)'
_computing_publication_material 'Olex2 1.3 (Dolomanov et al., 2009)'
_computing_structure_refinement 'XL  (Sheldrick, 2008)'
_computing_structure_solution 'SHELXT 2014/5 (Sheldrick, 2014)'
_diffrn_ambient_temperature 90
_diffrn_measured_fraction_theta_full 0.996
_diffrn_measured_fraction_theta_max 0.973
_diffrn_measurement_device_type 'Bruker APEX-II CCD'
_diffrn_measurement_method '\f and \w scans'
_diffrn_radiation_type MoK\a
_diffrn_radiation_wavelength 0.71073
_diffrn_reflns_av_R_equivalents 0.0490
_diffrn_reflns_av_unetI/netI 0.0636
_diffrn_reflns_Laue_measured_fraction_full 0.996
_diffrn_reflns_Laue_measured_fraction_max 0.973
_diffrn_reflns_limit_h_max 15
_diffrn_reflns_limit_h_min -15
_diffrn_reflns_limit_k_max 26
_diffrn_reflns_limit_k_min -26
_diffrn_reflns_limit_l_max 26
_diffrn_reflns_limit_l_min -25
_diffrn_reflns_number 30226
_diffrn_reflns_point_group_measured_fraction_full 0.996
_diffrn_reflns_point_group_measured_fraction_max 0.973
_diffrn_reflns_theta_full 25.242
_diffrn_reflns_theta_max 30.588
_diffrn_reflns_theta_min 1.570
_diffrn_source_current 30.0
_diffrn_source_power 1.35
_diffrn_source_voltage 45.0
_diffrn_standards_number 0
_exptl_absorpt_coefficient_mu 0.553
_exptl_absorpt_correction_T_max 0.7461
_exptl_absorpt_correction_T_min 0.6935
_exptl_absorpt_correction_type none
_exptl_absorpt_process_details
;
SADABS-2016/2 (Bruker,2016/2) was used for absorption correction.
wR2(int) was 0.0490 before and 0.0437 after correction.
The Ratio of minimum to maximum transmission is 0.9295.
The \l/2 correction factor is Not present.
;
_exptl_crystal_colour brown
_exptl_crystal_colour_primary brown
_exptl_crystal_density_diffrn 1.219
_exptl_crystal_description block
_exptl_crystal_F_000 1488
_exptl_crystal_size_max 0.4
_exptl_crystal_size_mid 0.32
_exptl_crystal_size_min 0.25
_refine_diff_density_max 0.405
_refine_diff_density_min -0.488
_refine_diff_density_rms 0.067
_refine_ls_extinction_method none
_refine_ls_goodness_of_fit_ref 1.012
_refine_ls_hydrogen_treatment constr
_refine_ls_matrix_type full
_refine_ls_number_parameters 443
_refine_ls_number_reflns 11312
_refine_ls_number_restraints 0
_refine_ls_restrained_S_all 1.012
_refine_ls_R_factor_all 0.0717
_refine_ls_R_factor_gt 0.0419
_refine_ls_shift/su_max 0.001
_refine_ls_shift/su_mean 0.000
_refine_ls_structure_factor_coef Fsqd
_refine_ls_weighting_details 'w=1/[\s^2^(Fo^2^)+(0.0333P)^2^+1.1516P] where P=(Fo^2^+2Fc^2^)/3'
_refine_ls_weighting_scheme calc
_refine_ls_wR_factor_gt 0.0846
_refine_ls_wR_factor_ref 0.0943
_reflns_Friedel_coverage 0.000
_reflns_number_gt 8032
_reflns_number_total 11312
_reflns_threshold_expression 'I > 2\s(I)'
_cod_data_source_file d2dt03758k2.cif
_cod_data_source_block jl318_0m
_cod_original_cell_volume 3784.6(6)
_cod_database_code 7712240
_shelx_shelxl_version_number 2019/1
_shelx_space_group_comment
;
The symmetry employed for this shelxl refinement is uniquely defined
by the following loop, which should always be used as a source of
symmetry information in preference to the above space-group names.
They are only intended as comments.
;
_shelx_estimated_absorpt_t_max 0.874
_shelx_estimated_absorpt_t_min 0.809
_olex2_refinement_description
;
1. Fixed Uiso
 At 1.2 times of:
  All C(H) groups, All C(H,H) groups
 At 1.5 times of:
  All C(H,H,H) groups
2.a Ternary CH refined with riding coordinates:
 C24(H24), C36(H36), C33(H33), C21(H21)
2.b Secondary CH2 refined with riding coordinates:
 C40(H40A,H40B), C41(H41A,H41B)
2.c Aromatic/amide H refined with riding coordinates:
 C3(H3), C13(H13), C30(H30), C31(H31), C14(H14), C6(H6), C29(H29), C18(H18),
 C4(H4), C5(H5), C17(H17), C12(H12), C19(H19), C9(H9), C10(H10), C11(H11)
2.d Idealised Me refined as rotating group:
 C22(H22A,H22B,H22C), C38(H38A,H38B,H38C), C34(H34A,H34B,H34C), C23(H23A,H23B,
 H23C), C39(H39A,H39B,H39C), C37(H37A,H37B,H37C), C35(H35A,H35B,H35C), C26(H26A,
 H26B,H26C), C42(H42A,H42B,H42C), C25(H25A,H25B,H25C)
;
_smtbx_masks_void_probe_radius 1.2
_smtbx_masks_void_truncation_radius 1.2
_olex2_submission_special_instructions 'No special instructions were received'

loop_
_space_group_symop_operation_xyz
'x, y, z'
'-x, y+1/2, -z+1/2'
'-x, -y, -z'
'x, -y-1/2, z-1/2'

loop_
_atom_site_label
_atom_site_type_symbol
_atom_site_fract_x
_atom_site_fract_y
_atom_site_fract_z
_atom_site_U_iso_or_equiv
_atom_site_adp_type
_atom_site_occupancy
_atom_site_site_symmetry_order
_atom_site_calc_flag
_atom_site_refinement_flags_posn
_atom_site_refinement_flags_adp
_atom_site_refinement_flags_occupancy
_atom_site_disorder_assembly
_atom_site_disorder_group
Ni1 Ni 0.92104(2) 0.25342(2) 0.71369(2) 0.00985(5) Uani 1 1 d . . . . .
F1 F 0.88079(9) 0.26790(5) 0.61591(5) 0.0181(2) Uani 1 1 d . . . . .
O1 O 0.30536(11) 0.36571(7) 0.79867(7) 0.0238(3) Uani 1 1 d . . . . .
N2 N 0.75849(12) 0.36547(7) 0.76527(7) 0.0109(3) Uani 1 1 d . . . . .
N3 N 0.66764(11) 0.26478(7) 0.73789(7) 0.0105(3) Uani 1 1 d . . . . .
N1 N 1.07006(12) 0.21324(7) 0.68736(7) 0.0121(3) Uani 1 1 d . . . . .
C2 C 0.97639(14) 0.22989(8) 0.80920(9) 0.0118(3) Uani 1 1 d . . . . .
C32 C 0.88173(14) 0.45681(8) 0.70624(9) 0.0130(3) Uani 1 1 d . . . . .
C3 C 0.92046(15) 0.23350(8) 0.87513(9) 0.0138(3) Uani 1 1 d . . . . .
H3 H 0.841749 0.252351 0.875327 0.017 Uiso 1 1 calc R U . . .
C27 C 0.84630(14) 0.42404(8) 0.77079(9) 0.0121(3) Uani 1 1 d . . . . .
C7 C 1.09388(14) 0.20106(8) 0.81309(9) 0.0132(3) Uani 1 1 d . . . . .
C8 C 1.14525(14) 0.19155(8) 0.74280(9) 0.0138(3) Uani 1 1 d . . . . .
C13 C 0.58182(15) 0.31356(8) 0.76033(9) 0.0142(3) Uani 1 1 d . . . . .
H13 H 0.499108 0.304195 0.763135 0.017 Uiso 1 1 calc R U . . .
C30 C 1.00596(15) 0.53902(8) 0.78069(9) 0.0155(3) Uani 1 1 d . . . . .
H30 H 1.061951 0.578018 0.784113 0.019 Uiso 1 1 calc R U . . .
C31 C 0.96324(15) 0.51432(8) 0.71322(9) 0.0151(3) Uani 1 1 d . . . . .
H31 H 0.990116 0.537086 0.670808 0.018 Uiso 1 1 calc R U . . .
C1 C 0.77847(14) 0.29606(8) 0.74103(8) 0.0105(3) Uani 1 1 d . . . . .
C14 C 0.63875(14) 0.37638(8) 0.77723(9) 0.0143(3) Uani 1 1 d . . . . .
H14 H 0.603820 0.420130 0.794200 0.017 Uiso 1 1 calc R U . . .
C28 C 0.88571(15) 0.44896(8) 0.83966(9) 0.0136(3) Uani 1 1 d . . . . .
C6 C 1.15130(15) 0.18009(9) 0.87855(9) 0.0173(3) Uani 1 1 d . . . . .
H6 H 1.230906 0.162590 0.879367 0.021 Uiso 1 1 calc R U . . .
C29 C 0.96712(15) 0.50694(8) 0.84281(9) 0.0159(3) Uani 1 1 d . . . . .
H29 H 0.996324 0.524631 0.888742 0.019 Uiso 1 1 calc R U . . .
C24 C 0.64398(15) 0.13826(9) 0.83339(9) 0.0165(3) Uani 1 1 d . . . . .
H24 H 0.676313 0.188021 0.845825 0.020 Uiso 1 1 calc R U . . .
C20 C 0.63007(14) 0.13289(8) 0.75145(9) 0.0138(3) Uani 1 1 d . . . . .
C15 C 0.63978(13) 0.19383(8) 0.70602(9) 0.0116(3) Uani 1 1 d . . . . .
C36 C 0.83000(15) 0.43402(9) 0.63198(9) 0.0156(3) Uani 1 1 d . . . . .
H36 H 0.815305 0.379974 0.633183 0.019 Uiso 1 1 calc R U . . .
C18 C 0.58525(15) 0.05990(9) 0.64416(10) 0.0197(4) Uani 1 1 d . . . . .
H18 H 0.567796 0.013537 0.622710 0.024 Uiso 1 1 calc R U . . .
C4 C 0.97615(16) 0.21039(8) 0.94057(9) 0.0164(3) Uani 1 1 d . . . . .
H4 H 0.934305 0.212254 0.983879 0.020 Uiso 1 1 calc R U . . .
C5 C 1.09236(16) 0.18474(9) 0.94251(9) 0.0187(4) Uani 1 1 d . . . . .
H5 H 1.131230 0.170484 0.987206 0.022 Uiso 1 1 calc R U . . .
C16 C 0.62022(14) 0.19004(9) 0.63058(9) 0.0140(3) Uani 1 1 d . . . . .
C17 C 0.59303(15) 0.12144(9) 0.60070(10) 0.0177(3) Uani 1 1 d . . . . .
H17 H 0.579633 0.116841 0.549700 0.021 Uiso 1 1 calc R U . . .
C33 C 0.84166(16) 0.41824(9) 0.90978(9) 0.0172(3) Uani 1 1 d . . . . .
H33 H 0.794759 0.372856 0.897834 0.021 Uiso 1 1 calc R U . . .
C12 C 1.10160(15) 0.20586(8) 0.61881(9) 0.0159(3) Uani 1 1 d . . . . .
H12 H 1.047977 0.221466 0.580426 0.019 Uiso 1 1 calc R U . . .
C19 C 0.60271(15) 0.06561(9) 0.71836(10) 0.0182(3) Uani 1 1 d . . . . .
H19 H 0.596026 0.023068 0.747535 0.022 Uiso 1 1 calc R U . . .
C9 C 1.25530(15) 0.16120(9) 0.72919(10) 0.0198(4) Uani 1 1 d . . . . .
H9 H 1.307720 0.145778 0.768248 0.024 Uiso 1 1 calc R U . . .
C10 C 1.28787(16) 0.15362(10) 0.65854(11) 0.0228(4) Uani 1 1 d . . . . .
H10 H 1.362922 0.133138 0.648586 0.027 Uiso 1 1 calc R U . . .
C21 C 0.62128(15) 0.25780(9) 0.58250(9) 0.0161(3) Uani 1 1 d . . . . .
H21 H 0.673564 0.295105 0.607907 0.019 Uiso 1 1 calc R U . . .
C22 C 0.49577(16) 0.29039(10) 0.57382(10) 0.0215(4) Uani 1 1 d . . . . .
H22A H 0.498512 0.336626 0.546926 0.032 Uiso 1 1 calc R U . . .
H22B H 0.465522 0.299550 0.621780 0.032 Uiso 1 1 calc R U . . .
H22C H 0.443007 0.255843 0.547195 0.032 Uiso 1 1 calc R U . . .
C38 C 0.91264(17) 0.44938(11) 0.57089(10) 0.0241(4) Uani 1 1 d . . . . .
H38A H 0.879263 0.427567 0.525785 0.036 Uiso 1 1 calc R U . . .
H38B H 0.991065 0.427977 0.583067 0.036 Uiso 1 1 calc R U . . .
H38C H 0.920677 0.502467 0.564561 0.036 Uiso 1 1 calc R U . . .
C11 C 1.21007(16) 0.17616(9) 0.60238(10) 0.0202(4) Uani 1 1 d . . . . .
H11 H 1.230792 0.171323 0.553411 0.024 Uiso 1 1 calc R U . . .
C40 C 0.21121(16) 0.38899(10) 0.74914(11) 0.0250(4) Uani 1 1 d . . . . .
H40A H 0.195598 0.441951 0.755528 0.030 Uiso 1 1 calc R U . . .
H40B H 0.137381 0.361627 0.758049 0.030 Uiso 1 1 calc R U . . .
C34 C 0.75861(18) 0.47348(10) 0.94441(10) 0.0247(4) Uani 1 1 d . . . . .
H34A H 0.802136 0.519043 0.955303 0.037 Uiso 1 1 calc R U . . .
H34B H 0.730222 0.452848 0.989345 0.037 Uiso 1 1 calc R U . . .
H34C H 0.690484 0.483786 0.910685 0.037 Uiso 1 1 calc R U . . .
C41 C 0.27553(17) 0.37618(11) 0.87187(11) 0.0262(4) Uani 1 1 d . . . . .
H41A H 0.205499 0.345925 0.882524 0.031 Uiso 1 1 calc R U . . .
H41B H 0.255781 0.428279 0.880281 0.031 Uiso 1 1 calc R U . . .
C23 C 0.67201(16) 0.24291(10) 0.50879(9) 0.0214(4) Uani 1 1 d . . . . .
H23A H 0.615236 0.213471 0.479083 0.032 Uiso 1 1 calc R U . . .
H23B H 0.747308 0.216153 0.515697 0.032 Uiso 1 1 calc R U . . .
H23C H 0.686032 0.289555 0.484325 0.032 Uiso 1 1 calc R U . . .
C39 C 0.24881(18) 0.37434(10) 0.67350(11) 0.0280(4) Uani 1 1 d . . . . .
H39A H 0.186255 0.390940 0.638340 0.042 Uiso 1 1 calc R U . . .
H39B H 0.261928 0.321639 0.667338 0.042 Uiso 1 1 calc R U . . .
H39C H 0.322724 0.400902 0.665564 0.042 Uiso 1 1 calc R U . . .
C37 C 0.70974(17) 0.47214(10) 0.61568(10) 0.0237(4) Uani 1 1 d . . . . .
H37A H 0.721707 0.525314 0.613874 0.036 Uiso 1 1 calc R U . . .
H37B H 0.655643 0.460346 0.653904 0.036 Uiso 1 1 calc R U . . .
H37C H 0.675174 0.455057 0.568875 0.036 Uiso 1 1 calc R U . . .
C35 C 0.94428(18) 0.39747(9) 0.96346(10) 0.0234(4) Uani 1 1 d . . . . .
H35A H 0.997115 0.362778 0.940476 0.035 Uiso 1 1 calc R U . . .
H35B H 0.912343 0.374683 1.006382 0.035 Uiso 1 1 calc R U . . .
H35C H 0.989135 0.441624 0.977922 0.035 Uiso 1 1 calc R U . . .
C26 C 0.7314(2) 0.08176(10) 0.86557(11) 0.0324(5) Uani 1 1 d . . . . .
H26A H 0.699661 0.032379 0.856500 0.049 Uiso 1 1 calc R U . . .
H26B H 0.742850 0.089756 0.917939 0.049 Uiso 1 1 calc R U . . .
H26C H 0.807854 0.086811 0.842990 0.049 Uiso 1 1 calc R U . . .
C42 C 0.38128(19) 0.35384(12) 0.92011(11) 0.0320(5) Uani 1 1 d . . . . .
H42A H 0.451565 0.381343 0.906549 0.048 Uiso 1 1 calc R U . . .
H42B H 0.395768 0.301214 0.914503 0.048 Uiso 1 1 calc R U . . .
H42C H 0.365383 0.364416 0.970712 0.048 Uiso 1 1 calc R U . . .
C25 C 0.52280(18) 0.13138(13) 0.86625(11) 0.0317(5) Uani 1 1 d . . . . .
H25A H 0.471662 0.172105 0.849434 0.048 Uiso 1 1 calc R U . . .
H25B H 0.533163 0.132801 0.919237 0.048 Uiso 1 1 calc R U . . .
H25C H 0.485777 0.084802 0.851164 0.048 Uiso 1 1 calc R U . . .

loop_
_atom_site_aniso_label
_atom_site_aniso_U_11
_atom_site_aniso_U_22
_atom_site_aniso_U_33
_atom_site_aniso_U_23
_atom_site_aniso_U_13
_atom_site_aniso_U_12
Ni1 0.00883(9) 0.01097(9) 0.00977(10) -0.00075(7) 0.00088(7) 0.00134(8)
F1 0.0172(5) 0.0270(5) 0.0100(5) 0.0008(4) -0.0002(4) 0.0066(4)
O1 0.0179(6) 0.0243(6) 0.0296(8) 0.0022(5) 0.0049(6) 0.0068(5)
N2 0.0097(6) 0.0122(6) 0.0110(7) -0.0014(5) 0.0018(5) 0.0008(5)
N3 0.0102(6) 0.0112(6) 0.0103(6) -0.0010(4) 0.0021(5) 0.0002(4)
N1 0.0111(6) 0.0104(6) 0.0150(7) -0.0008(5) 0.0023(5) -0.0006(5)
C2 0.0126(8) 0.0091(6) 0.0134(8) -0.0014(5) -0.0011(6) -0.0014(5)
C32 0.0129(7) 0.0119(7) 0.0144(8) -0.0004(6) 0.0016(6) 0.0027(6)
C3 0.0127(8) 0.0130(7) 0.0156(8) -0.0011(6) -0.0003(6) -0.0005(5)
C27 0.0120(7) 0.0095(6) 0.0149(8) -0.0017(5) 0.0008(6) 0.0003(5)
C7 0.0130(8) 0.0103(7) 0.0163(8) -0.0011(6) -0.0004(6) -0.0006(6)
C8 0.0129(8) 0.0108(7) 0.0176(8) -0.0005(6) 0.0003(6) 0.0001(6)
C13 0.0118(8) 0.0165(7) 0.0147(8) -0.0007(6) 0.0039(6) 0.0026(6)
C30 0.0137(8) 0.0118(7) 0.0211(9) -0.0023(6) 0.0004(7) 0.0000(6)
C31 0.0149(8) 0.0141(7) 0.0167(9) 0.0014(6) 0.0027(7) 0.0021(6)
C1 0.0133(7) 0.0121(7) 0.0061(7) 0.0007(5) 0.0004(6) -0.0006(5)
C14 0.0138(8) 0.0147(7) 0.0148(8) -0.0012(6) 0.0041(7) 0.0027(6)
C28 0.0152(8) 0.0117(7) 0.0140(8) -0.0009(6) 0.0014(6) 0.0029(6)
C6 0.0145(8) 0.0173(8) 0.0197(9) -0.0004(6) -0.0025(7) 0.0033(6)
C29 0.0169(8) 0.0144(7) 0.0162(8) -0.0046(6) -0.0016(7) -0.0001(6)
C24 0.0167(8) 0.0174(8) 0.0151(9) 0.0017(6) -0.0031(7) -0.0039(6)
C20 0.0091(7) 0.0146(7) 0.0174(9) -0.0004(6) -0.0003(6) 0.0003(6)
C15 0.0077(7) 0.0122(7) 0.0152(8) -0.0038(6) 0.0015(6) 0.0003(5)
C36 0.0193(8) 0.0144(7) 0.0132(8) 0.0009(6) 0.0000(7) -0.0004(6)
C18 0.0158(8) 0.0152(7) 0.0281(10) -0.0092(7) 0.0006(7) 0.0008(6)
C4 0.0213(9) 0.0146(7) 0.0132(8) -0.0004(6) -0.0005(7) -0.0024(6)
C5 0.0242(9) 0.0171(8) 0.0141(8) 0.0007(6) -0.0062(7) 0.0000(7)
C16 0.0087(7) 0.0181(7) 0.0154(8) -0.0034(6) 0.0026(6) 0.0005(6)
C17 0.0142(8) 0.0227(8) 0.0164(9) -0.0078(7) 0.0022(7) 0.0009(6)
C33 0.0263(9) 0.0132(7) 0.0122(8) -0.0017(6) 0.0020(7) -0.0033(6)
C12 0.0165(8) 0.0157(7) 0.0156(8) -0.0011(6) 0.0022(7) -0.0004(6)
C19 0.0160(8) 0.0137(7) 0.0248(10) -0.0003(6) -0.0005(7) -0.0004(6)
C9 0.0136(8) 0.0205(8) 0.0252(10) -0.0007(7) -0.0007(7) 0.0035(6)
C10 0.0140(8) 0.0229(9) 0.0321(11) -0.0041(7) 0.0076(8) 0.0034(7)
C21 0.0146(8) 0.0215(8) 0.0120(8) -0.0003(6) 0.0004(6) -0.0018(6)
C22 0.0215(9) 0.0254(9) 0.0178(9) 0.0011(7) 0.0036(7) 0.0034(7)
C38 0.0268(10) 0.0319(10) 0.0138(9) -0.0020(7) 0.0025(8) -0.0009(8)
C11 0.0191(9) 0.0220(8) 0.0202(9) -0.0038(7) 0.0080(7) 0.0002(7)
C40 0.0158(9) 0.0206(8) 0.0384(12) -0.0020(8) 0.0004(8) 0.0047(7)
C34 0.0348(11) 0.0216(9) 0.0188(9) -0.0025(7) 0.0117(8) -0.0039(8)
C41 0.0214(10) 0.0260(9) 0.0322(11) 0.0002(8) 0.0098(9) -0.0006(7)
C23 0.0174(8) 0.0330(10) 0.0139(8) 0.0005(7) 0.0019(7) -0.0008(7)
C39 0.0266(10) 0.0222(9) 0.0349(12) -0.0016(8) -0.0029(9) 0.0026(7)
C37 0.0210(9) 0.0284(9) 0.0211(10) 0.0026(7) -0.0039(8) 0.0010(7)
C35 0.0360(11) 0.0160(8) 0.0172(9) 0.0010(6) -0.0076(8) -0.0046(7)
C26 0.0434(13) 0.0217(9) 0.0301(11) 0.0025(8) -0.0169(10) 0.0032(8)
C42 0.0328(11) 0.0355(11) 0.0283(11) 0.0079(9) 0.0085(9) 0.0031(9)
C25 0.0246(10) 0.0530(13) 0.0176(10) -0.0043(9) 0.0022(8) -0.0150(9)

loop_
_atom_type_symbol
_atom_type_description
_atom_type_scat_dispersion_real
_atom_type_scat_dispersion_imag
_atom_type_scat_source
C C 0.0033 0.0016 'International Tables Vol C Tables 4.2.6.8 and 6.1.1.4'
H H 0.0000 0.0000 'International Tables Vol C Tables 4.2.6.8 and 6.1.1.4'
F F 0.0171 0.0103 'International Tables Vol C Tables 4.2.6.8 and 6.1.1.4'
N N 0.0061 0.0033 'International Tables Vol C Tables 4.2.6.8 and 6.1.1.4'
Ni Ni 0.3393 1.1124 'International Tables Vol C Tables 4.2.6.8 and 6.1.1.4'
O O 0.0106 0.0060 'International Tables Vol C Tables 4.2.6.8 and 6.1.1.4'

loop_
_geom_angle_atom_site_label_1
_geom_angle_atom_site_label_2
_geom_angle_atom_site_label_3
_geom_angle
_geom_angle_site_symmetry_1
_geom_angle_site_symmetry_3
_geom_angle_publ_flag
F1 Ni1 N1 88.81(5) . . ?
F1 Ni1 C2 172.66(6) . . ?
F1 Ni1 C1 92.00(5) . . ?
C2 Ni1 N1 84.29(6) . . ?
C1 Ni1 N1 177.69(6) . . ?
C1 Ni1 C2 94.99(7) . . ?
C41 O1 C40 111.41(14) . . ?
C1 N2 C27 125.52(13) . . ?
C1 N2 C14 111.24(13) . . ?
C14 N2 C27 122.92(12) . . ?
C13 N3 C15 123.59(13) . . ?
C1 N3 C13 111.43(12) . . ?
C1 N3 C15 124.48(13) . . ?
C8 N1 Ni1 116.12(11) . . ?
C12 N1 Ni1 123.86(11) . . ?
C12 N1 C8 120.01(14) . . ?
C3 C2 Ni1 131.30(12) . . ?
C3 C2 C7 115.62(14) . . ?
C7 C2 Ni1 113.03(12) . . ?
C27 C32 C36 122.39(14) . . ?
C31 C32 C27 117.03(15) . . ?
C31 C32 C36 120.51(15) . . ?
C2 C3 H3 118.8 . . ?
C4 C3 C2 122.44(15) . . ?
C4 C3 H3 118.8 . . ?
C32 C27 N2 118.23(14) . . ?
C28 C27 N2 118.89(14) . . ?
C28 C27 C32 122.72(14) . . ?
C2 C7 C8 114.20(14) . . ?
C6 C7 C2 122.18(15) . . ?
C6 C7 C8 123.52(15) . . ?
N1 C8 C7 112.20(14) . . ?
N1 C8 C9 120.43(15) . . ?
C9 C8 C7 127.31(15) . . ?
N3 C13 H13 126.7 . . ?
C14 C13 N3 106.56(14) . . ?
C14 C13 H13 126.7 . . ?
C31 C30 H30 120.0 . . ?
C29 C30 H30 120.0 . . ?
C29 C30 C31 119.99(15) . . ?
C32 C31 H31 119.3 . . ?
C30 C31 C32 121.48(16) . . ?
C30 C31 H31 119.3 . . ?
N2 C1 Ni1 129.10(11) . . ?
N2 C1 N3 103.58(13) . . ?
N3 C1 Ni1 127.26(11) . . ?
N2 C14 H14 126.4 . . ?
C13 C14 N2 107.18(14) . . ?
C13 C14 H14 126.4 . . ?
C27 C28 C33 123.58(14) . . ?
C29 C28 C27 117.30(15) . . ?
C29 C28 C33 119.09(15) . . ?
C7 C6 H6 120.0 . . ?
C5 C6 C7 120.10(15) . . ?
C5 C6 H6 120.0 . . ?
C30 C29 C28 121.44(16) . . ?
C30 C29 H29 119.3 . . ?
C28 C29 H29 119.3 . . ?
C20 C24 H24 107.8 . . ?
C20 C24 C26 112.11(15) . . ?
C20 C24 C25 110.13(14) . . ?
C26 C24 H24 107.8 . . ?
C26 C24 C25 111.15(16) . . ?
C25 C24 H24 107.8 . . ?
C15 C20 C24 122.65(14) . . ?
C19 C20 C24 120.12(15) . . ?
C19 C20 C15 117.20(15) . . ?
C20 C15 N3 119.18(14) . . ?
C20 C15 C16 122.94(14) . . ?
C16 C15 N3 117.86(13) . . ?
C32 C36 H36 107.8 . . ?
C32 C36 C38 113.48(14) . . ?
C32 C36 C37 110.14(14) . . ?
C38 C36 H36 107.8 . . ?
C38 C36 C37 109.67(14) . . ?
C37 C36 H36 107.8 . . ?
C17 C18 H18 119.8 . . ?
C19 C18 H18 119.8 . . ?
C19 C18 C17 120.33(15) . . ?
C3 C4 H4 119.9 . . ?
C5 C4 C3 120.21(16) . . ?
C5 C4 H4 119.9 . . ?
C6 C5 H5 120.3 . . ?
C4 C5 C6 119.38(16) . . ?
C4 C5 H5 120.3 . . ?
C15 C16 C21 122.32(14) . . ?
C17 C16 C15 117.22(15) . . ?
C17 C16 C21 120.38(15) . . ?
C18 C17 C16 121.11(16) . . ?
C18 C17 H17 119.4 . . ?
C16 C17 H17 119.4 . . ?
C28 C33 H33 108.0 . . ?
C28 C33 C34 110.26(13) . . ?
C28 C33 C35 112.06(15) . . ?
C34 C33 H33 108.0 . . ?
C35 C33 H33 108.0 . . ?
C35 C33 C34 110.32(14) . . ?
N1 C12 H12 119.1 . . ?
N1 C12 C11 121.83(16) . . ?
C11 C12 H12 119.1 . . ?
C20 C19 H19 119.4 . . ?
C18 C19 C20 121.18(16) . . ?
C18 C19 H19 119.4 . . ?
C8 C9 H9 120.2 . . ?
C10 C9 C8 119.58(17) . . ?
C10 C9 H9 120.2 . . ?
C9 C10 H10 120.3 . . ?
C9 C10 C11 119.34(16) . . ?
C11 C10 H10 120.3 . . ?
C16 C21 H21 107.5 . . ?
C16 C21 C22 109.90(14) . . ?
C16 C21 C23 112.97(14) . . ?
C22 C21 H21 107.5 . . ?
C23 C21 H21 107.5 . . ?
C23 C21 C22 111.16(14) . . ?
C21 C22 H22A 109.5 . . ?
C21 C22 H22B 109.5 . . ?
C21 C22 H22C 109.5 . . ?
H22A C22 H22B 109.5 . . ?
H22A C22 H22C 109.5 . . ?
H22B C22 H22C 109.5 . . ?
C36 C38 H38A 109.5 . . ?
C36 C38 H38B 109.5 . . ?
C36 C38 H38C 109.5 . . ?
H38A C38 H38B 109.5 . . ?
H38A C38 H38C 109.5 . . ?
H38B C38 H38C 109.5 . . ?
C12 C11 C10 118.82(17) . . ?
C12 C11 H11 120.6 . . ?
C10 C11 H11 120.6 . . ?
O1 C40 H40A 110.1 . . ?
O1 C40 H40B 110.1 . . ?
O1 C40 C39 107.88(15) . . ?
H40A C40 H40B 108.4 . . ?
C39 C40 H40A 110.1 . . ?
C39 C40 H40B 110.1 . . ?
C33 C34 H34A 109.5 . . ?
C33 C34 H34B 109.5 . . ?
C33 C34 H34C 109.5 . . ?
H34A C34 H34B 109.5 . . ?
H34A C34 H34C 109.5 . . ?
H34B C34 H34C 109.5 . . ?
O1 C41 H41A 110.1 . . ?
O1 C41 H41B 110.1 . . ?
O1 C41 C42 107.93(16) . . ?
H41A C41 H41B 108.4 . . ?
C42 C41 H41A 110.1 . . ?
C42 C41 H41B 110.1 . . ?
C21 C23 H23A 109.5 . . ?
C21 C23 H23B 109.5 . . ?
C21 C23 H23C 109.5 . . ?
H23A C23 H23B 109.5 . . ?
H23A C23 H23C 109.5 . . ?
H23B C23 H23C 109.5 . . ?
C40 C39 H39A 109.5 . . ?
C40 C39 H39B 109.5 . . ?
C40 C39 H39C 109.5 . . ?
H39A C39 H39B 109.5 . . ?
H39A C39 H39C 109.5 . . ?
H39B C39 H39C 109.5 . . ?
C36 C37 H37A 109.5 . . ?
C36 C37 H37B 109.5 . . ?
C36 C37 H37C 109.5 . . ?
H37A C37 H37B 109.5 . . ?
H37A C37 H37C 109.5 . . ?
H37B C37 H37C 109.5 . . ?
C33 C35 H35A 109.5 . . ?
C33 C35 H35B 109.5 . . ?
C33 C35 H35C 109.5 . . ?
H35A C35 H35B 109.5 . . ?
H35A C35 H35C 109.5 . . ?
H35B C35 H35C 109.5 . . ?
C24 C26 H26A 109.5 . . ?
C24 C26 H26B 109.5 . . ?
C24 C26 H26C 109.5 . . ?
H26A C26 H26B 109.5 . . ?
H26A C26 H26C 109.5 . . ?
H26B C26 H26C 109.5 . . ?
C41 C42 H42A 109.5 . . ?
C41 C42 H42B 109.5 . . ?
C41 C42 H42C 109.5 . . ?
H42A C42 H42B 109.5 . . ?
H42A C42 H42C 109.5 . . ?
H42B C42 H42C 109.5 . . ?
C24 C25 H25A 109.5 . . ?
C24 C25 H25B 109.5 . . ?
C24 C25 H25C 109.5 . . ?
H25A C25 H25B 109.5 . . ?
H25A C25 H25C 109.5 . . ?
H25B C25 H25C 109.5 . . ?

loop_
_geom_bond_atom_site_label_1
_geom_bond_atom_site_label_2
_geom_bond_distance
_geom_bond_site_symmetry_2
_geom_bond_publ_flag
Ni1 F1 1.8575(10) . ?
Ni1 N1 1.9156(13) . ?
Ni1 C2 1.8891(16) . ?
Ni1 C1 1.8754(16) . ?
O1 C40 1.427(2) . ?
O1 C41 1.423(2) . ?
N2 C27 1.4549(19) . ?
N2 C1 1.3654(19) . ?
N2 C14 1.391(2) . ?
N3 C13 1.392(2) . ?
N3 C1 1.370(2) . ?
N3 C15 1.4491(19) . ?
N1 C8 1.353(2) . ?
N1 C12 1.340(2) . ?
C2 C3 1.402(2) . ?
C2 C7 1.421(2) . ?
C32 C27 1.410(2) . ?
C32 C31 1.395(2) . ?
C32 C36 1.520(2) . ?
C3 H3 0.9500 . ?
C3 C4 1.397(2) . ?
C27 C28 1.401(2) . ?
C7 C8 1.459(2) . ?
C7 C6 1.394(2) . ?
C8 C9 1.391(2) . ?
C13 H13 0.9500 . ?
C13 C14 1.341(2) . ?
C30 H30 0.9500 . ?
C30 C31 1.387(2) . ?
C30 C29 1.380(2) . ?
C31 H31 0.9500 . ?
C14 H14 0.9500 . ?
C28 C29 1.398(2) . ?
C28 C33 1.518(2) . ?
C6 H6 0.9500 . ?
C6 C5 1.388(2) . ?
C29 H29 0.9500 . ?
C24 H24 1.0000 . ?
C24 C20 1.517(2) . ?
C24 C26 1.523(2) . ?
C24 C25 1.526(3) . ?
C20 C15 1.400(2) . ?
C20 C19 1.398(2) . ?
C15 C16 1.401(2) . ?
C36 H36 1.0000 . ?
C36 C38 1.525(2) . ?
C36 C37 1.537(2) . ?
C18 H18 0.9500 . ?
C18 C17 1.385(2) . ?
C18 C19 1.378(2) . ?
C4 H4 0.9500 . ?
C4 C5 1.387(2) . ?
C5 H5 0.9500 . ?
C16 C17 1.395(2) . ?
C16 C21 1.522(2) . ?
C17 H17 0.9500 . ?
C33 H33 1.0000 . ?
C33 C34 1.536(2) . ?
C33 C35 1.529(2) . ?
C12 H12 0.9500 . ?
C12 C11 1.383(2) . ?
C19 H19 0.9500 . ?
C9 H9 0.9500 . ?
C9 C10 1.381(3) . ?
C10 H10 0.9500 . ?
C10 C11 1.384(3) . ?
C21 H21 1.0000 . ?
C21 C22 1.532(2) . ?
C21 C23 1.528(2) . ?
C22 H22A 0.9800 . ?
C22 H22B 0.9800 . ?
C22 H22C 0.9800 . ?
C38 H38A 0.9800 . ?
C38 H38B 0.9800 . ?
C38 H38C 0.9800 . ?
C11 H11 0.9500 . ?
C40 H40A 0.9900 . ?
C40 H40B 0.9900 . ?
C40 C39 1.505(3) . ?
C34 H34A 0.9800 . ?
C34 H34B 0.9800 . ?
C34 H34C 0.9800 . ?
C41 H41A 0.9900 . ?
C41 H41B 0.9900 . ?
C41 C42 1.504(3) . ?
C23 H23A 0.9800 . ?
C23 H23B 0.9800 . ?
C23 H23C 0.9800 . ?
C39 H39A 0.9800 . ?
C39 H39B 0.9800 . ?
C39 H39C 0.9800 . ?
C37 H37A 0.9800 . ?
C37 H37B 0.9800 . ?
C37 H37C 0.9800 . ?
C35 H35A 0.9800 . ?
C35 H35B 0.9800 . ?
C35 H35C 0.9800 . ?
C26 H26A 0.9800 . ?
C26 H26B 0.9800 . ?
C26 H26C 0.9800 . ?
C42 H42A 0.9800 . ?
C42 H42B 0.9800 . ?
C42 H42C 0.9800 . ?
C25 H25A 0.9800 . ?
C25 H25B 0.9800 . ?
C25 H25C 0.9800 . ?

loop_
_geom_torsion_atom_site_label_1
_geom_torsion_atom_site_label_2
_geom_torsion_atom_site_label_3
_geom_torsion_atom_site_label_4
_geom_torsion
_geom_torsion_site_symmetry_1
_geom_torsion_site_symmetry_2
_geom_torsion_site_symmetry_3
_geom_torsion_site_symmetry_4
_geom_torsion_publ_flag
Ni1 N1 C8 C7 2.18(16) . . . . ?
Ni1 N1 C8 C9 179.56(12) . . . . ?
Ni1 N1 C12 C11 -179.67(12) . . . . ?
Ni1 C2 C3 C4 177.31(12) . . . . ?
Ni1 C2 C7 C8 -3.31(17) . . . . ?
Ni1 C2 C7 C6 -179.89(12) . . . . ?
F1 Ni1 C1 N2 -99.59(14) . . . . ?
F1 Ni1 C1 N3 77.08(14) . . . . ?
N2 C27 C28 C29 -177.93(14) . . . . ?
N2 C27 C28 C33 -0.1(2) . . . . ?
N3 C13 C14 N2 -0.20(18) . . . . ?
N3 C15 C16 C17 -179.76(14) . . . . ?
N3 C15 C16 C21 -3.1(2) . . . . ?
N1 Ni1 C2 C3 -173.80(15) . . . . ?
N1 Ni1 C2 C7 3.52(11) . . . . ?
N1 C8 C9 C10 0.3(2) . . . . ?
N1 C12 C11 C10 -0.1(3) . . . . ?
C2 Ni1 C1 N2 82.67(14) . . . . ?
C2 Ni1 C1 N3 -100.66(14) . . . . ?
C2 C3 C4 C5 2.0(2) . . . . ?
C2 C7 C8 N1 0.75(19) . . . . ?
C2 C7 C8 C9 -176.41(15) . . . . ?
C2 C7 C6 C5 2.2(2) . . . . ?
C32 C27 C28 C29 -2.6(2) . . . . ?
C32 C27 C28 C33 175.27(15) . . . . ?
C3 C2 C7 C8 174.46(13) . . . . ?
C3 C2 C7 C6 -2.1(2) . . . . ?
C3 C4 C5 C6 -2.0(2) . . . . ?
C27 N2 C1 Ni1 4.1(2) . . . . ?
C27 N2 C1 N3 -173.17(14) . . . . ?
C27 N2 C14 C13 173.65(14) . . . . ?
C27 C32 C31 C30 -1.1(2) . . . . ?
C27 C32 C36 C38 -154.76(15) . . . . ?
C27 C32 C36 C37 81.86(19) . . . . ?
C27 C28 C29 C30 0.8(2) . . . . ?
C27 C28 C33 C34 -107.05(18) . . . . ?
C27 C28 C33 C35 129.66(16) . . . . ?
C7 C2 C3 C4 0.0(2) . . . . ?
C7 C8 C9 C10 177.29(15) . . . . ?
C7 C6 C5 C4 0.0(2) . . . . ?
C8 N1 C12 C11 0.2(2) . . . . ?
C8 C7 C6 C5 -174.11(15) . . . . ?
C8 C9 C10 C11 -0.2(3) . . . . ?
C13 N3 C1 Ni1 -177.92(11) . . . . ?
C13 N3 C1 N2 -0.58(17) . . . . ?
C13 N3 C15 C20 -88.57(19) . . . . ?
C13 N3 C15 C16 89.55(19) . . . . ?
C31 C32 C27 N2 178.09(13) . . . . ?
C31 C32 C27 C28 2.7(2) . . . . ?
C31 C32 C36 C38 28.4(2) . . . . ?
C31 C32 C36 C37 -95.02(18) . . . . ?
C31 C30 C29 C28 0.7(2) . . . . ?
C1 Ni1 C2 C3 8.41(15) . . . . ?
C1 Ni1 C2 C7 -174.27(11) . . . . ?
C1 N2 C27 C32 72.3(2) . . . . ?
C1 N2 C27 C28 -112.11(17) . . . . ?
C1 N2 C14 C13 -0.16(19) . . . . ?
C1 N3 C13 C14 0.50(19) . . . . ?
C1 N3 C15 C20 100.31(18) . . . . ?
C1 N3 C15 C16 -81.56(19) . . . . ?
C14 N2 C27 C32 -100.60(18) . . . . ?
C14 N2 C27 C28 75.0(2) . . . . ?
C14 N2 C1 Ni1 177.72(12) . . . . ?
C14 N2 C1 N3 0.45(17) . . . . ?
C6 C7 C8 N1 177.28(14) . . . . ?
C6 C7 C8 C9 0.1(3) . . . . ?
C29 C30 C31 C32 -0.5(2) . . . . ?
C29 C28 C33 C34 70.7(2) . . . . ?
C29 C28 C33 C35 -52.55(19) . . . . ?
C24 C20 C15 N3 1.8(2) . . . . ?
C24 C20 C15 C16 -176.18(15) . . . . ?
C24 C20 C19 C18 177.55(16) . . . . ?
C20 C15 C16 C17 -1.7(2) . . . . ?
C20 C15 C16 C21 174.95(15) . . . . ?
C15 N3 C13 C14 -171.64(14) . . . . ?
C15 N3 C1 Ni1 -5.9(2) . . . . ?
C15 N3 C1 N2 171.48(13) . . . . ?
C15 C20 C19 C18 -0.5(2) . . . . ?
C15 C16 C17 C18 0.3(2) . . . . ?
C15 C16 C21 C22 -89.89(18) . . . . ?
C15 C16 C21 C23 145.33(15) . . . . ?
C36 C32 C27 N2 1.1(2) . . . . ?
C36 C32 C27 C28 -174.30(14) . . . . ?
C36 C32 C31 C30 175.95(14) . . . . ?
C17 C18 C19 C20 -0.9(3) . . . . ?
C17 C16 C21 C22 86.67(19) . . . . ?
C17 C16 C21 C23 -38.1(2) . . . . ?
C33 C28 C29 C30 -177.10(15) . . . . ?
C12 N1 C8 C7 -177.69(13) . . . . ?
C12 N1 C8 C9 -0.3(2) . . . . ?
C19 C20 C15 N3 179.81(14) . . . . ?
C19 C20 C15 C16 1.8(2) . . . . ?
C19 C18 C17 C16 0.9(3) . . . . ?
C9 C10 C11 C12 0.1(3) . . . . ?
C21 C16 C17 C18 -176.41(15) . . . . ?
C40 O1 C41 C42 -177.27(15) . . . . ?
C41 O1 C40 C39 -178.64(15) . . . . ?
C26 C24 C20 C15 -129.73(17) . . . . ?
C26 C24 C20 C19 52.4(2) . . . . ?
C25 C24 C20 C15 105.96(18) . . . . ?
C25 C24 C20 C19 -71.9(2) . . . . ?

loop_
_smtbx_masks_void_nr
_smtbx_masks_void_average_x
_smtbx_masks_void_average_y
_smtbx_masks_void_average_z
_smtbx_masks_void_volume
_smtbx_masks_void_count_electrons
_smtbx_masks_void_content
1 0.500 0.000 0.000 80.1 0.6 ?
2 0.500 0.500 0.500 80.1 0.6 ?
3 0.500 0.000 0.500 12.0 0.0 ?
4 0.500 0.500 0.000 12.0 0.0 ?
